data_7002296
loop_
_publ_author_name
'Jura, Marek'
'Levason, William'
'Reid, Gillian'
'Webster, Michael'

_publ_section_title
;
 Isolation and structures of sulfonium salts derived from thioethers:
 [{o-C6H4(CH2SMe)2}H][NbF6] and [{[9]aneS3}H][NbF6]
;
_journal_issue 37
_journal_name_full 'Dalton Transactions'
_journal_page_first 7610
_journal_page_last 7612
_journal_paper_doi 10.1039/b914120k
_journal_year 2009
_chemical_formula_moiety 'C20 H28 F4 Nb S4 1+, F11 Nb2 1-, C H2 Cl2'
_chemical_formula_structural '((C6 H4 (C2 H5 S)2)2 Nb F4) (Nb2 F11) (C H2 Cl2)'
_chemical_formula_sum 'C21 H30 Cl2 F15 Nb3 S4'
_chemical_formula_weight 1045.32
_chemical_name_common
;
catena-(tetrafluorobis(mu-1,2-bis(methylthiomethyl)benzene-
S,S')niobium(V)) undecafluoro-diniobate(V) dichloromethane solvate
;
_chemical_name_systematic
;
catena-(tetrafluorobis(\m-1,2-bis(methylthiomethyl)benzene-S,S')niobium(V))
undecafluoro-diniobate(V) dichloromethane solvate
;
_space_group_IT_number 2
_space_group_name_Hall '-P 1'
_symmetry_cell_setting triclinic
_symmetry_space_group_name_Hall '-P 1'
_symmetry_space_group_name_H-M 'P -1'
_atom_sites_solution_hydrogens geom
_atom_sites_solution_primary direct
_atom_sites_solution_secondary difmap
_audit_creation_date 2008-05-11
_audit_creation_method 'SHELXL-97 + hand edit'
_audit_update_record '2009-05-12 Added comment about refinement in _refine_special_details'
_cell_angle_alpha 114.254(6)
_cell_angle_beta 109.892(6)
_cell_angle_gamma 97.279(6)
_cell_formula_units_Z 2
_cell_length_a 12.5263(10)
_cell_length_b 13.3180(15)
_cell_length_c 14.3186(15)
_cell_measurement_reflns_used 66433
_cell_measurement_temperature 120(2)
_cell_measurement_theta_max 27.48
_cell_measurement_theta_min 2.91
_cell_volume 1946.5(4)
_computing_structure_refinement 'SHELXL-97 (Sheldrick, 1997)'
_computing_structure_solution 'SHELXS-97 (Sheldrick, 1997)'
_diffrn_ambient_temperature 120(2)
_diffrn_measured_fraction_theta_full 0.971
_diffrn_measured_fraction_theta_max 0.971
_diffrn_measurement_device_type 'Bruker-Nonius 95mm CCD camera on \k-goniostat'
_diffrn_measurement_method '\f & \w scans'
_diffrn_radiation_monochromator '10cm confocal mirrors'
_diffrn_radiation_source 'Bruker-Nonius FR591 rotating anode'
_diffrn_radiation_type MoK\a
_diffrn_radiation_wavelength 0.71073
_diffrn_reflns_av_R_equivalents 0.0382
_diffrn_reflns_av_sigmaI/netI 0.0341
_diffrn_reflns_limit_h_max 16
_diffrn_reflns_limit_h_min -16
_diffrn_reflns_limit_k_max 17
_diffrn_reflns_limit_k_min -17
_diffrn_reflns_limit_l_max 16
_diffrn_reflns_limit_l_min -18
_diffrn_reflns_number 39177
_diffrn_reflns_theta_full 27.77
_diffrn_reflns_theta_max 27.77
_diffrn_reflns_theta_min 3.64
_diffrn_standards_number 0
_exptl_absorpt_coefficient_mu 1.306
_exptl_absorpt_correction_T_max 1.0000
_exptl_absorpt_correction_T_min 0.7935
_exptl_absorpt_correction_type multi-scan
_exptl_absorpt_process_details 'G.M. Sheldrick, (2007). SADABS. Version 2007/2. Bruker AXS Inc.'
_exptl_crystal_colour colourless
_exptl_crystal_density_diffrn 1.784
_exptl_crystal_density_method 'not measured'
_exptl_crystal_description block
_exptl_crystal_F_000 1024
_exptl_crystal_size_max 0.12
_exptl_crystal_size_mid 0.08
_exptl_crystal_size_min 0.05
_refine_diff_density_max 2.132
_refine_diff_density_min -3.199
_refine_diff_density_rms 0.188
_refine_ls_extinction_method none
_refine_ls_goodness_of_fit_ref 1.092
_refine_ls_hydrogen_treatment constr
_refine_ls_matrix_type full
_refine_ls_number_parameters 443
_refine_ls_number_reflns 8948
_refine_ls_number_restraints 4
_refine_ls_restrained_S_all 1.093
_refine_ls_R_factor_all 0.0962
_refine_ls_R_factor_gt 0.0857
_refine_ls_shift/su_max 0.005
_refine_ls_shift/su_mean 0.000
_refine_ls_structure_factor_coef Fsqd
_refine_ls_weighting_details 'w=1/[\s^2^(Fo^2^)+(0.0635P)^2^+28.2339P] where P=(Fo^2^+2Fc^2^)/3'
_refine_ls_weighting_scheme calc
_refine_ls_wR_factor_gt 0.2026
_refine_ls_wR_factor_ref 0.2099
_reflns_number_gt 7883
_reflns_number_total 8948
_reflns_threshold_expression I>2sigma(I)
_cod_data_source_file b914120k.txt
_cod_data_source_block 09mj17
_cod_database_code 7002296

loop_
_symmetry_equiv_pos_as_xyz
'x, y, z'
'-x, -y, -z'

loop_
_atom_site_label
_atom_site_type_symbol
_atom_site_fract_x
_atom_site_fract_y
_atom_site_fract_z
_atom_site_U_iso_or_equiv
_atom_site_adp_type
_atom_site_occupancy
_atom_site_symmetry_multiplicity
_atom_site_calc_flag
_atom_site_refinement_flags
_atom_site_disorder_assembly
_atom_site_disorder_group
Nb1 Nb 0.47649(5) 0.18991(5) 0.29114(5) 0.02012(15) Uani 1 1 d . . .
Nb2 Nb 0.41632(9) -0.65439(8) -0.14282(11) 0.0627(3) Uani 1 1 d . . .
Nb3 Nb 1.04744(13) 0.06284(15) 0.79768(12) 0.0393(4) Uani 0.50 1 d P . .
Nb4 Nb 0.83539(15) 0.04184(14) 0.50227(13) 0.0387(3) Uani 0.50 1 d P . .
S1 S 0.33435(15) 0.33058(15) 0.30230(15) 0.0252(3) Uani 1 1 d . . .
S2 S 0.48754(15) 0.68417(15) 0.48779(14) 0.0253(3) Uani 1 1 d . . .
S3 S 0.42608(15) -0.04511(14) 0.15624(14) 0.0254(3) Uani 1 1 d . . .
S4 S 0.36507(18) -0.15322(17) -0.19611(17) 0.0312(4) Uani 1 1 d . . .
F1 F 0.5811(3) 0.3378(3) 0.3462(3) 0.0253(8) Uani 1 1 d . . .
F2 F 0.5895(3) 0.1425(3) 0.3773(3) 0.0242(8) Uani 1 1 d . . .
F3 F 0.3423(3) 0.1161(3) 0.2979(3) 0.0253(8) Uani 1 1 d . . .
F4 F 0.3957(4) 0.1666(3) 0.1422(3) 0.0259(8) Uani 1 1 d . . .
F5 F 0.3543(12) -0.7934(8) -0.2733(8) 0.126(4) Uani 1 1 d . . .
F6 F 0.5692(9) -0.6657(8) -0.1076(16) 0.189(8) Uani 1 1 d . . .
F7 F 0.4404(11) -0.5689(10) -0.2115(14) 0.159(6) Uani 1 1 d . . .
F8 F 0.2777(6) -0.6195(7) -0.1522(7) 0.074(2) Uani 1 1 d . . .
F9 F 0.4015(7) -0.7152(6) -0.0515(6) 0.0739(19) Uani 1 1 d . . .
F10 F 0.5000 -0.5000 0.0000 0.140(7) Uani 1 2 d S . .
C1 C 0.1931(7) 0.2352(8) 0.1837(8) 0.043(2) Uani 1 1 d . . .
H1A H 0.1549 0.1819 0.2023 0.064 Uiso 1 1 calc R . .
H1B H 0.2061 0.1908 0.1168 0.064 Uiso 1 1 calc R . .
H1C H 0.1414 0.2811 0.1676 0.064 Uiso 1 1 calc R . .
C2 C 0.3866(6) 0.4188(6) 0.2479(6) 0.0235(13) Uani 1 1 d . . .
H2A H 0.4648 0.4767 0.3074 0.028 Uiso 1 1 calc R . .
H2B H 0.3993 0.3684 0.1818 0.028 Uiso 1 1 calc R . .
C3 C 0.3018(6) 0.4819(6) 0.2119(6) 0.0233(13) Uani 1 1 d . . .
C4 C 0.2499(6) 0.4484(6) 0.0961(6) 0.0256(13) Uani 1 1 d . . .
H4 H 0.2645 0.3856 0.0445 0.031 Uiso 1 1 calc R . .
C5 C 0.1776(7) 0.5051(7) 0.0555(6) 0.0308(15) Uani 1 1 d . . .
H5 H 0.1444 0.4827 -0.0231 0.037 Uiso 1 1 calc R . .
C6 C 0.1538(6) 0.5950(7) 0.1300(7) 0.0317(15) Uani 1 1 d . . .
H6 H 0.1036 0.6341 0.1028 0.038 Uiso 1 1 calc R . .
C7 C 0.2038(6) 0.6275(6) 0.2448(7) 0.0286(14) Uani 1 1 d . . .
H7 H 0.1876 0.6896 0.2957 0.034 Uiso 1 1 calc R . .
C8 C 0.2768(6) 0.5714(6) 0.2870(6) 0.0229(13) Uani 1 1 d . . .
C9 C 0.3263(6) 0.6123(6) 0.4129(5) 0.0232(13) Uani 1 1 d . . .
H9A H 0.3079 0.5450 0.4245 0.028 Uiso 1 1 calc R . .
H9B H 0.2860 0.6668 0.4463 0.028 Uiso 1 1 calc R . .
C10 C 0.5007(8) 0.7927(7) 0.4440(7) 0.0384(18) Uani 1 1 d . . .
H10A H 0.5848 0.8385 0.4792 0.058 Uiso 1 1 calc R . .
H10B H 0.4543 0.8436 0.4680 0.058 Uiso 1 1 calc R . .
H10C H 0.4700 0.7547 0.3611 0.058 Uiso 1 1 calc R . .
C11 C 0.3676(9) -0.1088(7) 0.2243(7) 0.0407(19) Uani 1 1 d . . .
H11A H 0.4329 -0.0957 0.2940 0.061 Uiso 1 1 calc R . .
H11B H 0.3291 -0.1922 0.1728 0.061 Uiso 1 1 calc R . .
H11C H 0.3089 -0.0731 0.2434 0.061 Uiso 1 1 calc R . .
C12 C 0.2914(6) -0.0791(6) 0.0319(6) 0.0249(13) Uani 1 1 d . . .
H12A H 0.2361 -0.0412 0.0576 0.030 Uiso 1 1 calc R . .
H12B H 0.3130 -0.0465 -0.0124 0.030 Uiso 1 1 calc R . .
C13 C 0.2278(6) -0.2069(6) -0.0443(6) 0.0247(13) Uani 1 1 d . . .
C14 C 0.1199(7) -0.2521(7) -0.0478(6) 0.0308(15) Uani 1 1 d . . .
H14 H 0.0898 -0.2026 -0.0008 0.037 Uiso 1 1 calc R . .
C15 C 0.0543(7) -0.3700(7) -0.1198(7) 0.0373(18) Uani 1 1 d . . .
H15 H -0.0200 -0.3995 -0.1218 0.045 Uiso 1 1 calc R . .
C16 C 0.0971(8) -0.4423(7) -0.1870(7) 0.0402(19) Uani 1 1 d . . .
H16 H 0.0533 -0.5222 -0.2353 0.048 Uiso 1 1 calc R . .
C17 C 0.2059(8) -0.3978(6) -0.1842(7) 0.0354(17) Uani 1 1 d . . .
H17 H 0.2361 -0.4483 -0.2305 0.042 Uiso 1 1 calc R . .
C18 C 0.2711(6) -0.2802(6) -0.1145(5) 0.0255(13) Uani 1 1 d . . .
C19 C 0.3836(7) -0.2385(6) -0.1211(6) 0.0281(14) Uani 1 1 d . . .
H19A H 0.4069 -0.3059 -0.1615 0.034 Uiso 1 1 calc R . .
H19B H 0.4486 -0.1901 -0.0433 0.034 Uiso 1 1 calc R . .
C20 C 0.2236(7) -0.2416(10) -0.3173(8) 0.048(2) Uani 1 1 d . . .
H20A H 0.2033 -0.2048 -0.3650 0.071 Uiso 1 1 calc R . .
H20B H 0.1616 -0.2499 -0.2913 0.071 Uiso 1 1 calc R . .
H20C H 0.2287 -0.3183 -0.3614 0.071 Uiso 1 1 calc R . .
Cl1 Cl 0.9206(8) 0.5999(12) 0.6024(8) 0.094(4) Uani 0.521(8) 1 d PD A 1
Cl2 Cl 0.7340(5) 0.6076(5) 0.4251(5) 0.0699(19) Uani 0.521(8) 1 d PD A 1
C21 C 0.8902(13) 0.6351(18) 0.4965(14) 0.050 Uiso 0.521(8) 1 d PD A 1
H21A H 0.9191 0.5889 0.4417 0.060 Uiso 0.521(8) 1 calc PR A 1
H21B H 0.9325 0.7181 0.5291 0.060 Uiso 0.521(8) 1 calc PR A 1
Cl3 Cl 0.8126(6) 0.7843(6) 0.5533(6) 0.073(2) Uani 0.479(8) 1 d PD A 2
Cl4 Cl 0.8939(10) 0.5905(8) 0.5552(12) 0.095(4) Uani 0.479(8) 1 d PD A 2
C22 C 0.831(2) 0.6578(15) 0.4766(15) 0.050 Uiso 0.479(8) 1 d PD A 2
H22A H 0.8827 0.6720 0.4414 0.060 Uiso 0.479(8) 1 calc PR A 2
H22B H 0.7521 0.6038 0.4143 0.060 Uiso 0.479(8) 1 calc PR A 2
F11 F 0.9331(5) 0.1923(4) 0.5615(4) 0.0018(10) Uiso 0.50 1 d P . .
F12 F 0.7584(7) 0.0493(6) 0.5815(7) 0.0178(14) Uiso 0.50 1 d P . .
F13 F 1.0401(14) 0.1970(12) 0.8613(11) 0.038(3) Uiso 0.50 1 d P . .
F14 F 1.0818(8) -0.0301(8) 0.8398(7) 0.0325(18) Uiso 0.50 1 d P . .
F15 F 0.9289(10) 0.0794(10) 0.6678(10) 0.038(3) Uiso 0.40 1 d P . .
F16 F 0.7576(11) 0.0089(10) 0.3558(10) 0.040(3) Uiso 0.40 1 d P . .
F17 F 0.9847(11) 0.0525(11) 0.4961(11) 0.044(3) Uiso 0.40 1 d P . .
F18 F 0.8185(12) -0.1104(12) 0.4738(12) 0.049(3) Uiso 0.40 1 d P . .
F19 F 0.8828(11) 0.2003(9) 0.5584(9) 0.032(2) Uiso 0.40 1 d P . .
F20 F 0.7145(8) 0.0500(7) 0.5475(8) 0.0269(17) Uiso 0.50 1 d P . .
F21 F 0.9196(17) 0.0353(17) 0.8332(17) 0.026(4) Uiso 0.20 1 d P . .
F22 F 1.1441(19) 0.0414(18) 0.9090(18) 0.031(4) Uiso 0.20 1 d P . .
F23 F 0.988(3) -0.099(3) 0.697(3) 0.059(7) Uiso 0.20 1 d P . .
F24 F 1.081(3) 0.199(2) 0.874(2) 0.034(7) Uiso 0.20 1 d P . .
F25 F 1.013(2) 0.173(2) 0.862(2) 0.026(6) Uiso 0.20 1 d P . .

loop_
_atom_site_aniso_label
_atom_site_aniso_U_11
_atom_site_aniso_U_22
_atom_site_aniso_U_33
_atom_site_aniso_U_23
_atom_site_aniso_U_13
_atom_site_aniso_U_12
Nb1 0.0233(3) 0.0189(3) 0.0191(3) 0.0097(2) 0.0094(2) 0.0074(2)
Nb2 0.0536(6) 0.0422(5) 0.1108(9) 0.0393(6) 0.0522(6) 0.0174(4)
Nb3 0.0339(7) 0.0578(9) 0.0262(7) 0.0197(7) 0.0124(6) 0.0180(7)
Nb4 0.0518(9) 0.0381(8) 0.0317(7) 0.0189(6) 0.0183(7) 0.0232(7)
S1 0.0276(8) 0.0264(8) 0.0293(8) 0.0169(7) 0.0149(7) 0.0126(6)
S2 0.0239(8) 0.0266(8) 0.0211(7) 0.0085(6) 0.0093(6) 0.0073(6)
S3 0.0285(8) 0.0214(7) 0.0233(8) 0.0100(6) 0.0089(6) 0.0085(6)
S4 0.0405(10) 0.0340(9) 0.0402(10) 0.0258(8) 0.0278(8) 0.0201(8)
F1 0.0262(19) 0.0215(18) 0.029(2) 0.0121(16) 0.0128(16) 0.0058(15)
F2 0.0279(19) 0.0250(19) 0.0237(19) 0.0138(16) 0.0117(16) 0.0117(16)
F3 0.0255(19) 0.0237(19) 0.027(2) 0.0125(16) 0.0120(16) 0.0060(15)
F4 0.032(2) 0.0236(19) 0.0215(18) 0.0113(16) 0.0094(16) 0.0111(16)
F5 0.230(13) 0.076(6) 0.099(7) 0.040(5) 0.106(8) 0.043(7)
F6 0.090(6) 0.079(6) 0.45(2) 0.132(10) 0.157(11) 0.059(5)
F7 0.172(10) 0.141(9) 0.330(18) 0.179(12) 0.194(13) 0.083(8)
F8 0.047(3) 0.107(6) 0.107(6) 0.079(5) 0.039(4) 0.039(4)
F9 0.088(5) 0.073(4) 0.065(4) 0.035(4) 0.029(4) 0.044(4)
F10 0.099(9) 0.029(5) 0.174(14) 0.006(6) -0.018(9) 0.027(5)
C1 0.022(3) 0.040(4) 0.059(5) 0.028(4) 0.006(4) 0.005(3)
C2 0.023(3) 0.024(3) 0.027(3) 0.014(3) 0.012(3) 0.008(2)
C3 0.025(3) 0.024(3) 0.024(3) 0.014(3) 0.011(3) 0.006(3)
C4 0.027(3) 0.027(3) 0.018(3) 0.009(3) 0.007(3) 0.005(3)
C5 0.029(3) 0.038(4) 0.028(3) 0.022(3) 0.008(3) 0.007(3)
C6 0.027(3) 0.032(4) 0.040(4) 0.025(3) 0.009(3) 0.009(3)
C7 0.027(3) 0.029(3) 0.036(4) 0.020(3) 0.014(3) 0.011(3)
C8 0.023(3) 0.024(3) 0.022(3) 0.013(3) 0.008(2) 0.006(2)
C9 0.022(3) 0.021(3) 0.021(3) 0.007(3) 0.007(2) 0.005(2)
C10 0.047(5) 0.039(4) 0.026(4) 0.018(3) 0.016(3) -0.001(3)
C11 0.067(6) 0.026(4) 0.030(4) 0.018(3) 0.020(4) 0.009(4)
C12 0.023(3) 0.025(3) 0.027(3) 0.016(3) 0.007(3) 0.007(3)
C13 0.021(3) 0.025(3) 0.025(3) 0.012(3) 0.007(3) 0.005(3)
C14 0.029(4) 0.038(4) 0.030(4) 0.021(3) 0.012(3) 0.009(3)
C15 0.029(4) 0.039(4) 0.037(4) 0.024(4) 0.005(3) -0.002(3)
C16 0.046(5) 0.031(4) 0.030(4) 0.017(3) 0.007(3) -0.004(3)
C17 0.051(5) 0.024(3) 0.030(4) 0.013(3) 0.019(3) 0.005(3)
C18 0.035(4) 0.021(3) 0.018(3) 0.009(3) 0.011(3) 0.006(3)
C19 0.037(4) 0.029(3) 0.032(4) 0.021(3) 0.021(3) 0.015(3)
C20 0.031(4) 0.084(7) 0.058(6) 0.056(6) 0.023(4) 0.026(4)
Cl1 0.053(5) 0.165(9) 0.080(5) 0.088(6) 0.020(4) 0.005(4)
Cl2 0.055(3) 0.058(3) 0.075(4) 0.017(3) 0.026(3) 0.016(2)
Cl3 0.066(4) 0.074(4) 0.078(4) 0.035(3) 0.034(3) 0.021(3)
Cl4 0.058(5) 0.059(4) 0.145(11) 0.043(6) 0.028(7) 0.022(4)

loop_
_atom_type_symbol
_atom_type_description
_atom_type_scat_dispersion_real
_atom_type_scat_dispersion_imag
_atom_type_scat_source
C C 0.0033 0.0016 'International Tables Vol C Tables 4.2.6.8 and 6.1.1.4'
H H 0.0000 0.0000 'International Tables Vol C Tables 4.2.6.8 and 6.1.1.4'
F F 0.0171 0.0103 'International Tables Vol C Tables 4.2.6.8 and 6.1.1.4'
S S 0.1246 0.1234 'International Tables Vol C Tables 4.2.6.8 and 6.1.1.4'
Nb Nb -2.0727 0.6215 'International Tables Vol C Tables 4.2.6.8 and 6.1.1.4'
Cl Cl 0.1484 0.1585 'International Tables Vol C Tables 4.2.6.8 and 6.1.1.4'

loop_
_geom_angle_atom_site_label_1
_geom_angle_atom_site_label_2
_geom_angle_atom_site_label_3
_geom_angle
_geom_angle_site_symmetry_1
_geom_angle_site_symmetry_3
_geom_angle_publ_flag
F3 Nb1 F4 96.87(17) . . ?
F3 Nb1 F1 142.29(17) . . ?
F4 Nb1 F1 94.29(17) . . ?
F3 Nb1 F2 96.67(17) . . ?
F4 Nb1 F2 142.22(17) . . ?
F1 Nb1 F2 96.18(17) . . ?
F3 Nb1 S1 73.34(12) . . ?
F4 Nb1 S1 73.44(12) . . ?
F1 Nb1 S1 75.62(12) . . ?
F2 Nb1 S1 144.34(12) . . ?
F3 Nb1 S2 75.22(13) . 2_666 ?
F4 Nb1 S2 144.20(13) . 2_666 ?
F1 Nb1 S2 74.76(13) . 2_666 ?
F2 Nb1 S2 73.52(12) . 2_666 ?
S1 Nb1 S2 70.84(5) . 2_666 ?
F3 Nb1 S4 144.24(13) . 2_655 ?
F4 Nb1 S4 74.06(13) . 2_655 ?
F1 Nb1 S4 73.46(13) . 2_655 ?
F2 Nb1 S4 74.40(12) . 2_655 ?
S1 Nb1 S4 132.62(6) . 2_655 ?
S2 Nb1 S4 131.36(6) 2_666 2_655 ?
F3 Nb1 S3 73.69(13) . . ?
F4 Nb1 S3 76.82(12) . . ?
F1 Nb1 S3 144.02(13) . . ?
F2 Nb1 S3 73.48(12) . . ?
S1 Nb1 S3 131.87(6) . . ?
S2 Nb1 S3 130.92(6) 2_666 . ?
S4 Nb1 S3 70.57(6) 2_655 . ?
F5 Nb2 F8 98.7(5) . . ?
F5 Nb2 F7 94.5(6) . . ?
F8 Nb2 F7 89.1(4) . . ?
F5 Nb2 F9 95.5(4) . . ?
F8 Nb2 F9 88.8(3) . . ?
F7 Nb2 F9 170.0(5) . . ?
F5 Nb2 F6 91.7(6) . . ?
F8 Nb2 F6 169.6(6) . . ?
F7 Nb2 F6 91.1(6) . . ?
F9 Nb2 F6 89.2(6) . . ?
F5 Nb2 F10 174.4(4) . . ?
F8 Nb2 F10 86.4(3) . . ?
F7 Nb2 F10 83.3(5) . . ?
F9 Nb2 F10 86.8(2) . . ?
F6 Nb2 F10 83.2(4) . . ?
F25 Nb3 F14 126.6(10) . . ?
F24 Nb3 F14 127.6(11) . . ?
F14 Nb3 F13 134.5(6) . . ?
F25 Nb3 F22 104.5(11) . . ?
F24 Nb3 F22 95.4(12) . . ?
F13 Nb3 F22 106.1(8) . . ?
F25 Nb3 F21 64.0(12) . . ?
F24 Nb3 F21 91.7(12) . . ?
F14 Nb3 F21 81.6(7) . . ?
F13 Nb3 F21 79.2(8) . . ?
F22 Nb3 F21 91.1(9) . . ?
F25 Nb3 F23 144.4(14) . . ?
F24 Nb3 F23 172.6(14) . . ?
F14 Nb3 F23 57.8(10) . . ?
F13 Nb3 F23 156.3(11) . . ?
F22 Nb3 F23 90.7(12) . . ?
F21 Nb3 F23 84.0(11) . . ?
F25 Nb3 F15 76.3(10) . . ?
F24 Nb3 F15 86.8(11) . . ?
F14 Nb3 F15 143.6(5) . . ?
F13 Nb3 F15 75.6(6) . . ?
F22 Nb3 F15 176.7(8) . . ?
F21 Nb3 F15 86.4(7) . . ?
F23 Nb3 F15 86.9(10) . . ?
F12 Nb4 F16 120.0(5) . . ?
F16 Nb4 F20 101.4(5) . . ?
F12 Nb4 F19 93.3(4) . . ?
F16 Nb4 F19 94.1(5) . . ?
F20 Nb4 F19 91.1(5) . . ?
F12 Nb4 F18 86.4(5) . . ?
F16 Nb4 F18 97.1(6) . . ?
F20 Nb4 F18 92.6(5) . . ?
F19 Nb4 F18 167.2(6) . . ?
F12 Nb4 F11 107.4(3) . . ?
F16 Nb4 F11 98.5(4) . . ?
F20 Nb4 F11 109.1(3) . . ?
F19 Nb4 F11 19.9(3) . . ?
F18 Nb4 F11 150.1(5) . . ?
F12 Nb4 F17 147.2(5) . . ?
F16 Nb4 F17 92.8(6) . . ?
F20 Nb4 F17 165.4(5) . . ?
F19 Nb4 F17 84.0(6) . . ?
F18 Nb4 F17 89.3(6) . . ?
F11 Nb4 F17 64.6(4) . . ?
F12 Nb4 F15 61.9(4) . . ?
F16 Nb4 F15 178.1(5) . . ?
F20 Nb4 F15 80.5(5) . . ?
F19 Nb4 F15 85.7(5) . . ?
F18 Nb4 F15 82.9(5) . . ?
F11 Nb4 F15 80.7(4) . . ?
F17 Nb4 F15 85.3(5) . . ?
C1 S1 C2 101.2(4) . . ?
C1 S1 Nb1 102.8(3) . . ?
C2 S1 Nb1 102.0(2) . . ?
C10 S2 C9 101.1(4) . . ?
C10 S2 Nb1 103.2(3) . 2_666 ?
C9 S2 Nb1 102.7(2) . 2_666 ?
C11 S3 C12 101.7(4) . . ?
C11 S3 Nb1 103.8(3) . . ?
C12 S3 Nb1 102.4(2) . . ?
C20 S4 C19 101.5(4) . . ?
C20 S4 Nb1 102.3(3) . 2_655 ?
C19 S4 Nb1 103.5(2) . 2_655 ?
Nb2 F10 Nb2 180.00(12) 2_645 . ?
S1 C1 H1A 109.5 . . ?
S1 C1 H1B 109.5 . . ?
H1A C1 H1B 109.5 . . ?
S1 C1 H1C 109.5 . . ?
H1A C1 H1C 109.5 . . ?
H1B C1 H1C 109.5 . . ?
C3 C2 S1 114.1(5) . . ?
C3 C2 H2A 108.7 . . ?
S1 C2 H2A 108.7 . . ?
C3 C2 H2B 108.7 . . ?
S1 C2 H2B 108.7 . . ?
H2A C2 H2B 107.6 . . ?
C8 C3 C4 119.4(6) . . ?
C8 C3 C2 124.1(6) . . ?
C4 C3 C2 116.4(6) . . ?
C5 C4 C3 121.1(7) . . ?
C5 C4 H4 119.5 . . ?
C3 C4 H4 119.5 . . ?
C4 C5 C6 119.6(7) . . ?
C4 C5 H5 120.2 . . ?
C6 C5 H5 120.2 . . ?
C5 C6 C7 119.6(7) . . ?
C5 C6 H6 120.2 . . ?
C7 C6 H6 120.2 . . ?
C6 C7 C8 121.5(7) . . ?
C6 C7 H7 119.3 . . ?
C8 C7 H7 119.3 . . ?
C7 C8 C3 118.8(6) . . ?
C7 C8 C9 117.7(6) . . ?
C3 C8 C9 123.6(6) . . ?
C8 C9 S2 113.0(5) . . ?
C8 C9 H9A 109.0 . . ?
S2 C9 H9A 109.0 . . ?
C8 C9 H9B 109.0 . . ?
S2 C9 H9B 109.0 . . ?
H9A C9 H9B 107.8 . . ?
S2 C10 H10A 109.5 . . ?
S2 C10 H10B 109.5 . . ?
H10A C10 H10B 109.5 . . ?
S2 C10 H10C 109.5 . . ?
H10A C10 H10C 109.5 . . ?
H10B C10 H10C 109.5 . . ?
S3 C11 H11A 109.5 . . ?
S3 C11 H11B 109.5 . . ?
H11A C11 H11B 109.5 . . ?
S3 C11 H11C 109.5 . . ?
H11A C11 H11C 109.5 . . ?
H11B C11 H11C 109.5 . . ?
C13 C12 S3 113.5(5) . . ?
C13 C12 H12A 108.9 . . ?
S3 C12 H12A 108.9 . . ?
C13 C12 H12B 108.9 . . ?
S3 C12 H12B 108.9 . . ?
H12A C12 H12B 107.7 . . ?
C14 C13 C18 119.1(7) . . ?
C14 C13 C12 118.2(6) . . ?
C18 C13 C12 122.6(6) . . ?
C13 C14 C15 121.0(7) . . ?
C13 C14 H14 119.5 . . ?
C15 C14 H14 119.5 . . ?
C16 C15 C14 120.1(7) . . ?
C16 C15 H15 120.0 . . ?
C14 C15 H15 120.0 . . ?
C15 C16 C17 119.5(7) . . ?
C15 C16 H16 120.2 . . ?
C17 C16 H16 120.2 . . ?
C16 C17 C18 121.0(8) . . ?
C16 C17 H17 119.5 . . ?
C18 C17 H17 119.5 . . ?
C17 C18 C13 119.2(7) . . ?
C17 C18 C19 117.6(7) . . ?
C13 C18 C19 123.2(6) . . ?
C18 C19 S4 111.6(5) . . ?
C18 C19 H19A 109.3 . . ?
S4 C19 H19A 109.3 . . ?
C18 C19 H19B 109.3 . . ?
S4 C19 H19B 109.3 . . ?
H19A C19 H19B 108.0 . . ?
S4 C20 H20A 109.5 . . ?
S4 C20 H20B 109.5 . . ?
H20A C20 H20B 109.5 . . ?
S4 C20 H20C 109.5 . . ?
H20A C20 H20C 109.5 . . ?
H20B C20 H20C 109.5 . . ?
Cl1 C21 Cl2 110.3(10) . . ?
Cl1 C21 H21A 109.6 . . ?
Cl2 C21 H21A 109.6 . . ?
Cl1 C21 H21B 109.6 . . ?
Cl2 C21 H21B 109.6 . . ?
H21A C21 H21B 108.1 . . ?
Cl3 C22 Cl4 114.5(11) . . ?
Cl3 C22 H22A 108.6 . . ?
Cl4 C22 H22A 108.6 . . ?
Cl3 C22 H22B 108.6 . . ?
Cl4 C22 H22B 108.6 . . ?
H22A C22 H22B 107.6 . . ?
F19 F11 Nb4 77.9(12) . . ?
F20 F12 Nb4 93.1(12) . . ?
F22 F14 Nb3 82.5(13) . . ?
F22 F14 F23 148.5(18) . . ?
Nb3 F14 F23 68.8(11) . . ?
Nb4 F15 Nb3 155.8(6) . . ?
F17 F17 Nb4 104.3(11) 2_756 . ?
F11 F19 Nb4 82.3(12) . . ?
F12 F20 Nb4 67.8(11) . . ?
F14 F22 Nb3 63.9(12) . . ?
F14 F23 Nb3 53.4(9) . . ?
F25 F24 Nb3 74(2) . . ?
F24 F25 Nb3 76(3) . . ?

loop_
_geom_bond_atom_site_label_1
_geom_bond_atom_site_label_2
_geom_bond_distance
_geom_bond_site_symmetry_2
_geom_bond_publ_flag
Nb1 F3 1.889(4) . ?
Nb1 F4 1.891(4) . ?
Nb1 F1 1.893(4) . ?
Nb1 F2 1.897(4) . ?
Nb1 S1 2.7383(17) . ?
Nb1 S2 2.7409(18) 2_666 ?
Nb1 S4 2.7508(19) 2_655 ?
Nb1 S3 2.7620(18) . ?
Nb2 F5 1.824(9) . ?
Nb2 F8 1.829(6) . ?
Nb2 F7 1.841(9) . ?
Nb2 F9 1.844(8) . ?
Nb2 F6 1.850(8) . ?
Nb2 F10 2.0123(12) . ?
Nb3 F25 1.57(2) . ?
Nb3 F24 1.59(3) . ?
Nb3 F14 1.629(9) . ?
Nb3 F13 1.671(14) . ?
Nb3 F22 1.80(2) . ?
Nb3 F21 1.87(2) . ?
Nb3 F23 1.89(3) . ?
Nb3 F15 2.063(12) . ?
Nb4 F12 1.703(7) . ?
Nb4 F16 1.813(12) . ?
Nb4 F20 1.837(9) . ?
Nb4 F19 1.849(11) . ?
Nb4 F18 1.865(14) . ?
Nb4 F11 1.874(5) . ?
Nb4 F17 1.893(13) . ?
Nb4 F15 2.056(12) . ?
S1 C1 1.800(8) . ?
S1 C2 1.823(7) . ?
S2 C10 1.806(8) . ?
S2 C9 1.828(7) . ?
S2 Nb1 2.7409(18) 2_666 ?
S3 C11 1.792(8) . ?
S3 C12 1.822(7) . ?
S4 C20 1.799(10) . ?
S4 C19 1.842(7) . ?
S4 Nb1 2.7508(19) 2_655 ?
F10 Nb2 2.0123(12) 2_645 ?
C1 H1A 0.9800 . ?
C1 H1B 0.9800 . ?
C1 H1C 0.9800 . ?
C2 C3 1.519(9) . ?
C2 H2A 0.9900 . ?
C2 H2B 0.9900 . ?
C3 C8 1.396(10) . ?
C3 C4 1.399(9) . ?
C4 C5 1.379(10) . ?
C4 H4 0.9500 . ?
C5 C6 1.384(11) . ?
C5 H5 0.9500 . ?
C6 C7 1.388(11) . ?
C6 H6 0.9500 . ?
C7 C8 1.389(9) . ?
C7 H7 0.9500 . ?
C8 C9 1.509(9) . ?
C9 H9A 0.9900 . ?
C9 H9B 0.9900 . ?
C10 H10A 0.9800 . ?
C10 H10B 0.9800 . ?
C10 H10C 0.9800 . ?
C11 H11A 0.9800 . ?
C11 H11B 0.9800 . ?
C11 H11C 0.9800 . ?
C12 C13 1.503(9) . ?
C12 H12A 0.9900 . ?
C12 H12B 0.9900 . ?
C13 C14 1.383(10) . ?
C13 C18 1.399(10) . ?
C14 C15 1.404(11) . ?
C14 H14 0.9500 . ?
C15 C16 1.364(13) . ?
C15 H15 0.9500 . ?
C16 C17 1.395(12) . ?
C16 H16 0.9500 . ?
C17 C18 1.398(10) . ?
C17 H17 0.9500 . ?
C18 C19 1.497(10) . ?
C19 H19A 0.9900 . ?
C19 H19B 0.9900 . ?
C20 H20A 0.9800 . ?
C20 H20B 0.9800 . ?
C20 H20C 0.9800 . ?
Cl1 C21 1.702(14) . ?
Cl2 C21 1.777(14) . ?
C21 H21A 0.9900 . ?
C21 H21B 0.9900 . ?
Cl3 C22 1.687(15) . ?
Cl4 C22 1.759(16) . ?
C22 H22A 0.9900 . ?
C22 H22B 0.9900 . ?
F14 F23 1.72(3) . ?
F17 F17 1.53(3) 2_756 ?
